data_7117368
loop_
_publ_author_name
'Lara Hettmanczyk'
'Sinja Manck'
'Carolin Hoyer'
'Stephan Hohloch'
'Biprajit Sarkar'

_publ_section_title
;
 Heterobimetallic complexes with redox-active mesoionic carbenes as
 metalloligands: electrochemical properties, electronic structures and
 catalysis
;
_journal_name_full Chem.Commun.
_journal_page_first 10949
_journal_paper_doi 10.1039/C5cc01578B
_journal_volume 51
_journal_year 2015
_chemical_formula_sum 'C24 H27 Fe N3'
_chemical_formula_weight 413.34
_chemical_name_systematic
;
 ?
;
_space_group_IT_number 43
_symmetry_cell_setting orthorhombic
_symmetry_space_group_name_Hall 'F 2 -2d'
_symmetry_space_group_name_H-M 'F d d 2'
_atom_sites_solution_hydrogens geom
_atom_sites_solution_primary direct
_atom_sites_solution_secondary difmap
_audit_creation_method SHELXL-97
_audit_update_record
;
2013-10-10 deposited with the CCDC.
2015-05-28 downloaded from the CCDC.
;
_cell_angle_alpha 90.00
_cell_angle_beta 90.00
_cell_angle_gamma 90.00
_cell_formula_units_Z 16
_cell_length_a 21.0171(8)
_cell_length_b 49.949(3)
_cell_length_c 7.7045(3)
_cell_measurement_reflns_used 3692
_cell_measurement_temperature 110(2)
_cell_measurement_theta_max 28.32
_cell_measurement_theta_min 1.63
_cell_volume 8088.1(7)
_computing_cell_refinement 'Bruker APEXII software suite, 2008'
_computing_data_collection 'Bruker APEXII software suite, 2008'
_computing_data_reduction 'Bruker APEXII software suite, 2008'
_computing_structure_refinement 'SHELXL-97 (Sheldrick, 2008)'
_computing_structure_solution 'SHELXL-97 (Sheldrick, 2008)'
_diffrn_ambient_temperature 110(2)
_diffrn_measured_fraction_theta_full 0.984
_diffrn_measured_fraction_theta_max 0.984
_diffrn_measurement_device_type 'Bruker Kappa APEXII duo'
_diffrn_measurement_method 'omega + Phi Scans'
_diffrn_radiation_monochromator graphite
_diffrn_radiation_source 'fine-focus sealed tube'
_diffrn_radiation_type MoK\a
_diffrn_radiation_wavelength 0.71073
_diffrn_reflns_av_R_equivalents 0.0583
_diffrn_reflns_av_sigmaI/netI 0.0682
_diffrn_reflns_limit_h_max 27
_diffrn_reflns_limit_h_min -25
_diffrn_reflns_limit_k_max 66
_diffrn_reflns_limit_k_min -66
_diffrn_reflns_limit_l_max 7
_diffrn_reflns_limit_l_min -10
_diffrn_reflns_number 18835
_diffrn_reflns_theta_full 28.32
_diffrn_reflns_theta_max 28.32
_diffrn_reflns_theta_min 1.63
_diffrn_standards_decay_% 0
_diffrn_standards_interval_count 0
_diffrn_standards_number 0
_exptl_absorpt_coefficient_mu 0.760
_exptl_absorpt_correction_T_max 0.7445
_exptl_absorpt_correction_T_min 0.6852
_exptl_absorpt_correction_type multi-scan
_exptl_absorpt_process_details 'Blessing, 1995'
_exptl_crystal_colour yellow
_exptl_crystal_density_diffrn 1.358
_exptl_crystal_density_method 'not measured'
_exptl_crystal_description block
_exptl_crystal_F_000 3488
_exptl_crystal_size_max 0.16
_exptl_crystal_size_mid 0.15
_exptl_crystal_size_min 0.10
_refine_diff_density_max 0.516
_refine_diff_density_min -0.411
_refine_diff_density_rms 0.067
_refine_ls_abs_structure_details 'Flack H D (1983), Acta Cryst. A39, 876-881'
_refine_ls_abs_structure_Flack 0.006(13)
_refine_ls_extinction_method none
_refine_ls_goodness_of_fit_ref 1.010
_refine_ls_hydrogen_treatment constr
_refine_ls_matrix_type full
_refine_ls_number_parameters 257
_refine_ls_number_reflns 4457
_refine_ls_number_restraints 1
_refine_ls_restrained_S_all 1.010
_refine_ls_R_factor_all 0.0565
_refine_ls_R_factor_gt 0.0390
_refine_ls_shift/su_max 0.000
_refine_ls_shift/su_mean 0.000
_refine_ls_structure_factor_coef Fsqd
_refine_ls_weighting_details 'calc w=1/[\s^2^(Fo^2^)+(0.0229P)^2^+0.0000P] where P=(Fo^2^+2Fc^2^)/3'
_refine_ls_weighting_scheme calc
_refine_ls_wR_factor_gt 0.0603
_refine_ls_wR_factor_ref 0.0635
_reflns_number_gt 3692
_reflns_number_total 4457
_reflns_threshold_expression >2\s(I)
_cod_data_source_file c5cc01578b2.cif
_cod_data_source_block sarb05
_cod_original_cell_volume 8088.0(6)
_cod_original_sg_symbol_H-M Fdd2
_cod_database_code 7117368

loop_
_symmetry_equiv_pos_as_xyz
'x, y, z'
'-x, -y, z'
'x+1/4, -y+1/4, z+1/4'
'-x+1/4, y+1/4, z+1/4'
'x, y+1/2, z+1/2'
'-x, -y+1/2, z+1/2'
'x+1/4, -y+3/4, z+3/4'
'-x+1/4, y+3/4, z+3/4'
'x+1/2, y, z+1/2'
'-x+1/2, -y, z+1/2'
'x+3/4, -y+1/4, z+3/4'
'-x+3/4, y+1/4, z+3/4'
'x+1/2, y+1/2, z'
'-x+1/2, -y+1/2, z'
'x+3/4, -y+3/4, z+1/4'
'-x+3/4, y+3/4, z+1/4'

loop_
_atom_site_label
_atom_site_type_symbol
_atom_site_fract_x
_atom_site_fract_y
_atom_site_fract_z
_atom_site_U_iso_or_equiv
_atom_site_adp_type
_atom_site_occupancy
_atom_site_symmetry_multiplicity
_atom_site_calc_flag
_atom_site_refinement_flags
_atom_site_disorder_assembly
_atom_site_disorder_group
Fe1 Fe 0.033474(16) 0.050973(7) 0.13549(4) 0.01183(8) Uani 1 1 d . . .
N5 N 0.00701(8) 0.14987(4) 0.1589(3) 0.0105(4) Uani 1 1 d . . .
C5 C -0.01676(11) 0.08038(5) 0.2611(3) 0.0105(5) Uani 1 1 d . . .
C9 C 0.02694(10) 0.06775(5) 0.3775(3) 0.0132(5) Uani 1 1 d . . .
H9 H 0.0602 0.0764 0.4394 0.016 Uiso 1 1 calc R . .
N3 N -0.05178(9) 0.14532(4) 0.0918(2) 0.0155(5) Uani 1 1 d . . .
N1 N -0.06610(9) 0.12035(4) 0.1263(3) 0.0142(4) Uani 1 1 d . . .
C8 C 0.01199(11) 0.04025(5) 0.3843(4) 0.0158(5) Uani 1 1 d . . .
H8 H 0.0337 0.0271 0.4513 0.019 Uiso 1 1 calc R . .
C7 C -0.04080(12) 0.03548(5) 0.2743(3) 0.0168(6) Uani 1 1 d . . .
H7 H -0.0608 0.0187 0.2552 0.020 Uiso 1 1 calc R . .
C6 C -0.05864(11) 0.06011(5) 0.1976(3) 0.0115(5) Uani 1 1 d . . .
H6 H -0.0925 0.0627 0.1177 0.014 Uiso 1 1 calc R . .
C11 C 0.06831(12) 0.06780(5) -0.0871(3) 0.0223(6) Uani 1 1 d . . .
H11 H 0.0572 0.0848 -0.1327 0.027 Uiso 1 1 calc R . .
C12 C 0.11827(13) 0.06248(6) 0.0300(3) 0.0249(7) Uani 1 1 d . . .
H12 H 0.1467 0.0753 0.0775 0.030 Uiso 1 1 calc R . .
C13 C 0.11868(13) 0.03454(6) 0.0645(3) 0.0217(7) Uani 1 1 d . . .
H13 H 0.1475 0.0255 0.1391 0.026 Uiso 1 1 calc R . .
C14 C 0.06885(12) 0.02259(5) -0.0309(3) 0.0174(6) Uani 1 1 d . . .
H14 H 0.0582 0.0041 -0.0319 0.021 Uiso 1 1 calc R . .
C10 C 0.03754(11) 0.04316(6) -0.1250(4) 0.0199(6) Uani 1 1 d . . .
H10 H 0.0022 0.0408 -0.2002 0.024 Uiso 1 1 calc R . .
C3 C -0.01613(11) 0.10865(5) 0.2124(3) 0.0106(5) Uani 1 1 d . . .
C1 C 0.03047(11) 0.12742(5) 0.2332(3) 0.0105(5) Uani 1 1 d . . .
H1 H 0.0706 0.1252 0.2880 0.013 Uiso 1 1 calc R . .
C15 C 0.04183(10) 0.17345(5) 0.1074(3) 0.0115(5) Uani 1 1 d . . .
C16 C 0.03404(11) 0.19724(5) 0.1995(3) 0.0120(5) Uani 1 1 d . . .
C17 C 0.06756(11) 0.21960(5) 0.1403(4) 0.0162(5) Uani 1 1 d . . .
H17 H 0.0633 0.2362 0.1989 0.019 Uiso 1 1 calc R . .
C18 C 0.10711(12) 0.21770(5) -0.0036(3) 0.0172(6) Uani 1 1 d . . .
H18 H 0.1294 0.2331 -0.0429 0.021 Uiso 1 1 calc R . .
C19 C 0.11444(11) 0.19379(5) -0.0901(3) 0.0174(6) Uani 1 1 d . . .
H19 H 0.1423 0.1928 -0.1869 0.021 Uiso 1 1 calc R . .
C20 C 0.08156(11) 0.17097(5) -0.0374(3) 0.0135(6) Uani 1 1 d . . .
C21 C -0.01084(11) 0.19949(5) 0.3538(3) 0.0158(6) Uani 1 1 d . . .
H21 H -0.0191 0.1810 0.3982 0.019 Uiso 1 1 calc R . .
C23 C 0.01682(12) 0.21586(6) 0.5023(3) 0.0223(6) Uani 1 1 d . . .
H23C H 0.0596 0.2093 0.5300 0.033 Uiso 1 1 calc R . .
H23A H -0.0105 0.2141 0.6047 0.033 Uiso 1 1 calc R . .
H23B H 0.0193 0.2347 0.4679 0.033 Uiso 1 1 calc R . .
C22 C -0.07480(12) 0.21141(6) 0.2951(3) 0.0239(7) Uani 1 1 d . . .
H22B H -0.0685 0.2301 0.2594 0.036 Uiso 1 1 calc R . .
H22A H -0.1052 0.2107 0.3914 0.036 Uiso 1 1 calc R . .
H22C H -0.0914 0.2011 0.1969 0.036 Uiso 1 1 calc R . .
C24 C 0.08822(11) 0.14485(5) -0.1366(3) 0.0170(6) Uani 1 1 d . . .
H24 H 0.0595 0.1315 -0.0801 0.020 Uiso 1 1 calc R . .
C26 C 0.15639(11) 0.13408(5) -0.1234(4) 0.0219(6) Uani 1 1 d . . .
H26B H 0.1861 0.1473 -0.1715 0.033 Uiso 1 1 calc R . .
H26C H 0.1598 0.1173 -0.1889 0.033 Uiso 1 1 calc R . .
H26A H 0.1669 0.1308 -0.0014 0.033 Uiso 1 1 calc R . .
C25 C 0.06696(12) 0.14772(5) -0.3244(3) 0.0227(6) Uani 1 1 d . . .
H25A H 0.0236 0.1549 -0.3279 0.034 Uiso 1 1 calc R . .
H25B H 0.0678 0.1302 -0.3810 0.034 Uiso 1 1 calc R . .
H25C H 0.0958 0.1599 -0.3854 0.034 Uiso 1 1 calc R . .

loop_
_atom_site_aniso_label
_atom_site_aniso_U_11
_atom_site_aniso_U_22
_atom_site_aniso_U_33
_atom_site_aniso_U_23
_atom_site_aniso_U_13
_atom_site_aniso_U_12
Fe1 0.01102(16) 0.01158(15) 0.01291(16) -0.00199(16) 0.00292(17) 0.00015(16)
N5 0.0073(10) 0.0116(11) 0.0127(11) -0.0013(9) -0.0012(9) -0.0001(8)
C5 0.0100(13) 0.0139(14) 0.0077(12) -0.0017(10) 0.0037(10) 0.0016(10)
C9 0.0136(12) 0.0166(13) 0.0094(12) -0.0013(12) 0.0009(12) 0.0016(10)
N3 0.0079(10) 0.0155(12) 0.0231(13) 0.0027(9) -0.0024(8) -0.0003(9)
N1 0.0117(10) 0.0150(11) 0.0157(11) -0.0010(11) -0.0018(10) -0.0013(8)
C8 0.0193(13) 0.0142(13) 0.0138(13) 0.0036(13) 0.0012(13) 0.0030(11)
C7 0.0184(15) 0.0147(14) 0.0174(14) -0.0004(11) 0.0074(12) -0.0029(11)
C6 0.0105(13) 0.0140(13) 0.0100(12) -0.0029(10) 0.0020(10) -0.0027(10)
C11 0.0286(16) 0.0178(14) 0.0203(15) 0.0012(12) 0.0108(13) 0.0017(12)
C12 0.0166(15) 0.0331(19) 0.0250(15) -0.0136(13) 0.0138(12) -0.0105(13)
C13 0.0123(14) 0.0312(18) 0.0216(15) -0.0066(12) 0.0043(11) 0.0095(12)
C14 0.0186(14) 0.0150(14) 0.0186(14) -0.0077(11) 0.0079(11) 0.0016(11)
C10 0.0175(14) 0.0287(15) 0.0135(14) -0.0032(13) 0.0043(13) -0.0014(11)
C3 0.0091(12) 0.0161(13) 0.0068(12) -0.0027(10) 0.0038(10) 0.0011(10)
C1 0.0087(12) 0.0143(13) 0.0085(12) -0.0006(10) -0.0001(10) 0.0040(10)
C15 0.0087(12) 0.0123(12) 0.0136(14) 0.0019(11) -0.0043(10) -0.0010(9)
C16 0.0075(12) 0.0158(13) 0.0127(12) -0.0004(10) -0.0025(10) 0.0007(11)
C17 0.0162(12) 0.0118(12) 0.0208(13) -0.0026(13) -0.0040(13) 0.0008(10)
C18 0.0164(14) 0.0143(14) 0.0208(15) 0.0059(11) -0.0046(11) -0.0055(11)
C19 0.0136(12) 0.0271(16) 0.0116(15) 0.0040(12) 0.0016(11) -0.0001(11)
C20 0.0112(13) 0.0173(14) 0.0119(13) -0.0002(11) -0.0007(10) -0.0014(10)
C21 0.0152(12) 0.0128(12) 0.0194(16) 0.0005(11) 0.0006(11) 0.0001(11)
C23 0.0182(15) 0.0292(17) 0.0196(15) -0.0055(12) 0.0035(11) 0.0020(12)
C22 0.0164(15) 0.0315(18) 0.0236(15) -0.0021(13) 0.0015(12) 0.0020(13)
C24 0.0182(13) 0.0189(14) 0.0139(14) -0.0003(12) 0.0074(11) -0.0016(10)
C26 0.0258(14) 0.0204(14) 0.0193(13) 0.0036(13) 0.0043(14) 0.0058(11)
C25 0.0216(14) 0.0253(16) 0.0212(16) -0.0039(12) 0.0024(11) -0.0013(12)

loop_
_atom_type_symbol
_atom_type_description
_atom_type_scat_dispersion_real
_atom_type_scat_dispersion_imag
_atom_type_scat_source
C C 0.0033 0.0016 'International Tables Vol C Tables 4.2.6.8 and 6.1.1.4'
H H 0.0000 0.0000 'International Tables Vol C Tables 4.2.6.8 and 6.1.1.4'
N N 0.0061 0.0033 'International Tables Vol C Tables 4.2.6.8 and 6.1.1.4'
Fe Fe 0.3463 0.8444 'International Tables Vol C Tables 4.2.6.8 and 6.1.1.4'

loop_
_geom_angle_atom_site_label_1
_geom_angle_atom_site_label_2
_geom_angle_atom_site_label_3
_geom_angle
_geom_angle_site_symmetry_1
_geom_angle_site_symmetry_3
C8 Fe1 C12 129.87(11) . .
C8 Fe1 C13 109.85(10) . .
C12 Fe1 C13 40.69(11) . .
C8 Fe1 C7 40.58(9) . .
C12 Fe1 C7 168.97(12) . .
C13 Fe1 C7 131.05(11) . .
C8 Fe1 C11 167.05(11) . .
C12 Fe1 C11 40.35(11) . .
C13 Fe1 C11 68.11(11) . .
C7 Fe1 C11 150.16(10) . .
C8 Fe1 C6 68.26(9) . .
C12 Fe1 C6 148.92(11) . .
C13 Fe1 C6 168.83(11) . .
C7 Fe1 C6 40.50(10) . .
C11 Fe1 C6 116.30(10) . .
C8 Fe1 C10 151.68(10) . .
C12 Fe1 C10 68.07(10) . .
C13 Fe1 C10 67.95(10) . .
C7 Fe1 C10 118.20(10) . .
C11 Fe1 C10 40.63(10) . .
C6 Fe1 C10 108.14(10) . .
C8 Fe1 C9 40.34(10) . .
C12 Fe1 C9 107.81(10) . .
C13 Fe1 C9 117.79(10) . .
C7 Fe1 C9 68.15(10) . .
C11 Fe1 C9 128.24(10) . .
C6 Fe1 C9 68.44(9) . .
C10 Fe1 C9 166.74(10) . .
C8 Fe1 C14 119.06(10) . .
C12 Fe1 C14 68.23(11) . .
C13 Fe1 C14 40.34(10) . .
C7 Fe1 C14 110.00(11) . .
C11 Fe1 C14 68.30(11) . .
C6 Fe1 C14 130.05(10) . .
C10 Fe1 C14 40.53(10) . .
C9 Fe1 C14 151.15(10) . .
C8 Fe1 C5 68.34(10) . .
C12 Fe1 C5 115.83(11) . .
C13 Fe1 C5 149.81(10) . .
C7 Fe1 C5 68.37(10) . .
C11 Fe1 C5 106.60(10) . .
C6 Fe1 C5 40.80(9) . .
C10 Fe1 C5 128.38(10) . .
C9 Fe1 C5 40.82(9) . .
C14 Fe1 C5 167.53(9) . .
C1 N5 N3 110.75(19) . .
C1 N5 C15 127.50(19) . .
N3 N5 C15 119.55(19) . .
C6 C5 C9 107.3(2) . .
C6 C5 C3 127.0(2) . .
C9 C5 C3 125.6(2) . .
C6 C5 Fe1 69.37(13) . .
C9 C5 Fe1 69.49(14) . .
C3 C5 Fe1 124.46(16) . .
C8 C9 C5 108.0(2) . .
C8 C9 Fe1 69.52(15) . .
C5 C9 Fe1 69.69(14) . .
C8 C9 H9 126.0 . .
C5 C9 H9 126.0 . .
Fe1 C9 H9 126.4 . .
N1 N3 N5 106.91(18) . .
N3 N1 C3 109.11(18) . .
C9 C8 C7 108.4(2) . .
C9 C8 Fe1 70.14(15) . .
C7 C8 Fe1 69.84(15) . .
C9 C8 H8 125.8 . .
C7 C8 H8 125.8 . .
Fe1 C8 H8 125.8 . .
C6 C7 C8 108.1(2) . .
C6 C7 Fe1 69.81(14) . .
C8 C7 Fe1 69.58(15) . .
C6 C7 H7 125.9 . .
C8 C7 H7 125.9 . .
Fe1 C7 H7 126.2 . .
C7 C6 C5 108.1(2) . .
C7 C6 Fe1 69.70(14) . .
C5 C6 Fe1 69.83(13) . .
C7 C6 H6 126.0 . .
C5 C6 H6 126.0 . .
Fe1 C6 H6 126.1 . .
C12 C11 C10 107.9(3) . .
C12 C11 Fe1 69.66(15) . .
C10 C11 Fe1 69.70(16) . .
C12 C11 H11 126.1 . .
C10 C11 H11 126.1 . .
Fe1 C11 H11 126.1 . .
C11 C12 C13 108.1(2) . .
C11 C12 Fe1 69.99(15) . .
C13 C12 Fe1 69.76(15) . .
C11 C12 H12 126.0 . .
C13 C12 H12 126.0 . .
Fe1 C12 H12 125.9 . .
C14 C13 C12 108.2(2) . .
C14 C13 Fe1 70.08(14) . .
C12 C13 Fe1 69.54(15) . .
C14 C13 H13 125.9 . .
C12 C13 H13 125.9 . .
Fe1 C13 H13 126.1 . .
C13 C14 C10 107.7(2) . .
C13 C14 Fe1 69.59(14) . .
C10 C14 Fe1 69.56(15) . .
C13 C14 H14 126.2 . .
C10 C14 H14 126.2 . .
Fe1 C14 H14 126.3 . .
C14 C10 C11 108.1(2) . .
C14 C10 Fe1 69.90(15) . .
C11 C10 Fe1 69.67(16) . .
C14 C10 H10 125.9 . .
C11 C10 H10 125.9 . .
Fe1 C10 H10 126.1 . .
C1 C3 N1 108.3(2) . .
C1 C3 C5 129.8(2) . .
N1 C3 C5 121.9(2) . .
N5 C1 C3 104.9(2) . .
N5 C1 H1 127.5 . .
C3 C1 H1 127.5 . .
C16 C15 C20 123.5(2) . .
C16 C15 N5 119.8(2) . .
C20 C15 N5 116.7(2) . .
C15 C16 C17 117.1(2) . .
C15 C16 C21 122.3(2) . .
C17 C16 C21 120.6(2) . .
C18 C17 C16 120.6(2) . .
C18 C17 H17 119.7 . .
C16 C17 H17 119.7 . .
C19 C18 C17 120.8(2) . .
C19 C18 H18 119.6 . .
C17 C18 H18 119.6 . .
C18 C19 C20 120.9(2) . .
C18 C19 H19 119.5 . .
C20 C19 H19 119.5 . .
C19 C20 C15 117.1(2) . .
C19 C20 C24 120.7(2) . .
C15 C20 C24 122.2(2) . .
C16 C21 C23 113.0(2) . .
C16 C21 C22 109.9(2) . .
C23 C21 C22 110.3(2) . .
C16 C21 H21 107.8 . .
C23 C21 H21 107.8 . .
C22 C21 H21 107.8 . .
C21 C23 H23C 109.5 . .
C21 C23 H23A 109.5 . .
H23C C23 H23A 109.5 . .
C21 C23 H23B 109.5 . .
H23C C23 H23B 109.5 . .
H23A C23 H23B 109.5 . .
C21 C22 H22B 109.5 . .
C21 C22 H22A 109.5 . .
H22B C22 H22A 109.5 . .
C21 C22 H22C 109.5 . .
H22B C22 H22C 109.5 . .
H22A C22 H22C 109.5 . .
C20 C24 C25 111.8(2) . .
C20 C24 C26 110.7(2) . .
C25 C24 C26 111.7(2) . .
C20 C24 H24 107.5 . .
C25 C24 H24 107.5 . .
C26 C24 H24 107.5 . .
C24 C26 H26B 109.5 . .
C24 C26 H26C 109.5 . .
H26B C26 H26C 109.5 . .
C24 C26 H26A 109.5 . .
H26B C26 H26A 109.5 . .
H26C C26 H26A 109.5 . .
C24 C25 H25A 109.5 . .
C24 C25 H25B 109.5 . .
H25A C25 H25B 109.5 . .
C24 C25 H25C 109.5 . .
H25A C25 H25C 109.5 . .
H25B C25 H25C 109.5 . .

loop_
_geom_bond_atom_site_label_1
_geom_bond_atom_site_label_2
_geom_bond_distance
_geom_bond_site_symmetry_2
Fe1 C8 2.041(3) .
Fe1 C12 2.041(3) .
Fe1 C13 2.044(3) .
Fe1 C7 2.044(2) .
Fe1 C11 2.046(3) .
Fe1 C6 2.046(2) .
Fe1 C10 2.046(3) .
Fe1 C9 2.049(3) .
Fe1 C14 2.051(2) .
Fe1 C5 2.052(2) .
N5 C1 1.352(3) .
N5 N3 1.359(2) .
N5 C15 1.442(3) .
C5 C6 1.428(3) .
C5 C9 1.430(3) .
C5 C3 1.461(3) .
C9 C8 1.410(3) .
C9 H9 0.9500 .
N3 N1 1.310(3) .
N1 C3 1.372(3) .
C8 C7 1.417(3) .
C8 H8 0.9500 .
C7 C6 1.415(3) .
C7 H7 0.9500 .
C6 H6 0.9500 .
C11 C12 1.410(4) .
C11 C10 1.421(4) .
C11 H11 0.9500 .
C12 C13 1.421(4) .
C12 H12 0.9500 .
C13 C14 1.412(4) .
C13 H13 0.9500 .
C14 C10 1.419(4) .
C14 H14 0.9500 .
C10 H10 0.9500 .
C3 C1 1.365(3) .
C1 H1 0.9500 .
C15 C16 1.393(3) .
C15 C20 1.399(3) .
C16 C17 1.397(3) .
C16 C21 1.522(3) .
C17 C18 1.389(4) .
C17 H17 0.9500 .
C18 C19 1.376(3) .
C18 H18 0.9500 .
C19 C20 1.393(3) .
C19 H19 0.9500 .
C20 C24 1.518(3) .
C21 C23 1.522(3) .
C21 C22 1.538(3) .
C21 H21 1.0000 .
C23 H23C 0.9800 .
C23 H23A 0.9800 .
C23 H23B 0.9800 .
C22 H22B 0.9800 .
C22 H22A 0.9800 .
C22 H22C 0.9800 .
C24 C25 1.521(3) .
C24 C26 1.534(3) .
C24 H24 1.0000 .
C26 H26B 0.9800 .
C26 H26C 0.9800 .
C26 H26A 0.9800 .
C25 H25A 0.9800 .
C25 H25B 0.9800 .
C25 H25C 0.9800 .

loop_
_geom_torsion_atom_site_label_1
_geom_torsion_atom_site_label_2
_geom_torsion_atom_site_label_3
_geom_torsion_atom_site_label_4
_geom_torsion
_geom_torsion_site_symmetry_1
_geom_torsion_site_symmetry_2
_geom_torsion_site_symmetry_3
_geom_torsion_site_symmetry_4
C8 Fe1 C5 C6 -81.39(15) . . . .
C12 Fe1 C5 C6 153.57(15) . . . .
C13 Fe1 C5 C6 -173.90(19) . . . .
C7 Fe1 C5 C6 -37.58(14) . . . .
C11 Fe1 C5 C6 111.24(15) . . . .
C10 Fe1 C5 C6 71.96(18) . . . .
C9 Fe1 C5 C6 -118.8(2) . . . .
C14 Fe1 C5 C6 47.3(5) . . . .
C8 Fe1 C5 C9 37.37(14) . . . .
C12 Fe1 C5 C9 -87.67(16) . . . .
C13 Fe1 C5 C9 -55.2(3) . . . .
C7 Fe1 C5 C9 81.18(15) . . . .
C11 Fe1 C5 C9 -130.01(14) . . . .
C6 Fe1 C5 C9 118.8(2) . . . .
C10 Fe1 C5 C9 -169.29(14) . . . .
C14 Fe1 C5 C9 166.0(4) . . . .
C8 Fe1 C5 C3 157.1(2) . . . .
C12 Fe1 C5 C3 32.1(2) . . . .
C13 Fe1 C5 C3 64.6(3) . . . .
C7 Fe1 C5 C3 -159.1(2) . . . .
C11 Fe1 C5 C3 -10.3(2) . . . .
C6 Fe1 C5 C3 -121.5(3) . . . .
C10 Fe1 C5 C3 -49.5(2) . . . .
C9 Fe1 C5 C3 119.8(3) . . . .
C14 Fe1 C5 C3 -74.2(5) . . . .
C6 C5 C9 C8 0.1(3) . . . .
C3 C5 C9 C8 -177.5(2) . . . .
Fe1 C5 C9 C8 -59.14(17) . . . .
C6 C5 C9 Fe1 59.28(15) . . . .
C3 C5 C9 Fe1 -118.4(2) . . . .
C12 Fe1 C9 C8 -131.45(15) . . . .
C13 Fe1 C9 C8 -88.41(16) . . . .
C7 Fe1 C9 C8 37.64(14) . . . .
C11 Fe1 C9 C8 -171.46(15) . . . .
C6 Fe1 C9 C8 81.37(14) . . . .
C10 Fe1 C9 C8 158.8(4) . . . .
C14 Fe1 C9 C8 -54.4(2) . . . .
C5 Fe1 C9 C8 119.39(19) . . . .
C8 Fe1 C9 C5 -119.39(19) . . . .
C12 Fe1 C9 C5 109.16(16) . . . .
C13 Fe1 C9 C5 152.19(15) . . . .
C7 Fe1 C9 C5 -81.76(15) . . . .
C11 Fe1 C9 C5 69.15(17) . . . .
C6 Fe1 C9 C5 -38.02(14) . . . .
C10 Fe1 C9 C5 39.5(4) . . . .
C14 Fe1 C9 C5 -173.80(19) . . . .
C1 N5 N3 N1 1.3(3) . . . .
C15 N5 N3 N1 165.62(19) . . . .
N5 N3 N1 C3 -1.2(3) . . . .
C5 C9 C8 C7 -0.3(3) . . . .
Fe1 C9 C8 C7 -59.56(18) . . . .
C5 C9 C8 Fe1 59.25(17) . . . .
C12 Fe1 C8 C9 68.41(18) . . . .
C13 Fe1 C8 C9 109.92(14) . . . .
C7 Fe1 C8 C9 -119.4(2) . . . .
C11 Fe1 C8 C9 31.4(5) . . . .
C6 Fe1 C8 C9 -81.86(14) . . . .
C10 Fe1 C8 C9 -169.96(18) . . . .
C14 Fe1 C8 C9 153.33(13) . . . .
C5 Fe1 C8 C9 -37.80(13) . . . .
C12 Fe1 C8 C7 -172.20(16) . . . .
C13 Fe1 C8 C7 -130.69(15) . . . .
C11 Fe1 C8 C7 150.8(4) . . . .
C6 Fe1 C8 C7 37.53(15) . . . .
C10 Fe1 C8 C7 -50.6(3) . . . .
C9 Fe1 C8 C7 119.4(2) . . . .
C14 Fe1 C8 C7 -87.28(17) . . . .
C5 Fe1 C8 C7 81.60(16) . . . .
C9 C8 C7 C6 0.4(3) . . . .
Fe1 C8 C7 C6 -59.37(16) . . . .
C9 C8 C7 Fe1 59.74(18) . . . .
C8 Fe1 C7 C6 119.4(2) . . . .
C12 Fe1 C7 C6 152.4(5) . . . .
C13 Fe1 C7 C6 -169.57(14) . . . .
C11 Fe1 C7 C6 -47.9(3) . . . .
C10 Fe1 C7 C6 -85.19(17) . . . .
C9 Fe1 C7 C6 81.96(15) . . . .
C14 Fe1 C7 C6 -128.92(15) . . . .
C5 Fe1 C7 C6 37.85(14) . . . .
C12 Fe1 C7 C8 33.0(6) . . . .
C13 Fe1 C7 C8 71.05(18) . . . .
C11 Fe1 C7 C8 -167.30(19) . . . .
C6 Fe1 C7 C8 -119.4(2) . . . .
C10 Fe1 C7 C8 155.43(13) . . . .
C9 Fe1 C7 C8 -37.43(14) . . . .
C14 Fe1 C7 C8 111.70(15) . . . .
C5 Fe1 C7 C8 -81.53(15) . . . .
C8 C7 C6 C5 -0.3(3) . . . .
Fe1 C7 C6 C5 -59.52(16) . . . .
C8 C7 C6 Fe1 59.23(17) . . . .
C9 C5 C6 C7 0.1(3) . . . .
C3 C5 C6 C7 177.7(2) . . . .
Fe1 C5 C6 C7 59.44(16) . . . .
C9 C5 C6 Fe1 -59.35(16) . . . .
C3 C5 C6 Fe1 118.3(2) . . . .
C8 Fe1 C6 C7 -37.60(14) . . . .
C12 Fe1 C6 C7 -170.1(2) . . . .
C13 Fe1 C6 C7 44.8(6) . . . .
C11 Fe1 C6 C7 155.67(15) . . . .
C10 Fe1 C6 C7 112.46(16) . . . .
C9 Fe1 C6 C7 -81.16(15) . . . .
C14 Fe1 C6 C7 72.76(18) . . . .
C5 Fe1 C6 C7 -119.2(2) . . . .
C8 Fe1 C6 C5 81.60(15) . . . .
C12 Fe1 C6 C5 -50.9(2) . . . .
C13 Fe1 C6 C5 164.0(5) . . . .
C7 Fe1 C6 C5 119.2(2) . . . .
C11 Fe1 C6 C5 -85.13(16) . . . .
C10 Fe1 C6 C5 -128.34(15) . . . .
C9 Fe1 C6 C5 38.04(14) . . . .
C14 Fe1 C6 C5 -168.04(14) . . . .
C8 Fe1 C11 C12 45.5(5) . . . .
C13 Fe1 C11 C12 -37.89(16) . . . .
C7 Fe1 C11 C12 -174.1(2) . . . .
C6 Fe1 C11 C12 153.36(15) . . . .
C10 Fe1 C11 C12 -119.1(2) . . . .
C9 Fe1 C11 C12 70.96(19) . . . .
C14 Fe1 C11 C12 -81.49(17) . . . .
C5 Fe1 C11 C12 110.57(17) . . . .
C8 Fe1 C11 C10 164.6(4) . . . .
C12 Fe1 C11 C10 119.1(2) . . . .
C13 Fe1 C11 C10 81.19(17) . . . .
C7 Fe1 C11 C10 -55.0(3) . . . .
C6 Fe1 C11 C10 -87.56(17) . . . .
C9 Fe1 C11 C10 -169.96(14) . . . .
C14 Fe1 C11 C10 37.60(15) . . . .
C5 Fe1 C11 C10 -130.35(16) . . . .
C10 C11 C12 C13 0.2(3) . . . .
Fe1 C11 C12 C13 59.61(17) . . . .
C10 C11 C12 Fe1 -59.45(18) . . . .
C8 Fe1 C12 C11 -167.97(15) . . . .
C13 Fe1 C12 C11 119.1(2) . . . .
C7 Fe1 C12 C11 164.5(5) . . . .
C6 Fe1 C12 C11 -51.2(3) . . . .
C10 Fe1 C12 C11 37.84(16) . . . .
C9 Fe1 C12 C11 -128.76(15) . . . .
C14 Fe1 C12 C11 81.66(17) . . . .
C5 Fe1 C12 C11 -85.44(17) . . . .
C8 Fe1 C12 C13 72.97(19) . . . .
C7 Fe1 C12 C13 45.5(6) . . . .
C11 Fe1 C12 C13 -119.1(2) . . . .
C6 Fe1 C12 C13 -170.21(17) . . . .
C10 Fe1 C12 C13 -81.22(17) . . . .
C9 Fe1 C12 C13 112.18(16) . . . .
C14 Fe1 C12 C13 -37.39(14) . . . .
C5 Fe1 C12 C13 155.50(15) . . . .
C11 C12 C13 C14 -0.1(3) . . . .
Fe1 C12 C13 C14 59.60(16) . . . .
C11 C12 C13 Fe1 -59.75(18) . . . .
C8 Fe1 C13 C14 111.89(16) . . . .
C12 Fe1 C13 C14 -119.4(2) . . . .
C7 Fe1 C13 C14 71.04(18) . . . .
C11 Fe1 C13 C14 -81.80(16) . . . .
C6 Fe1 C13 C14 33.7(6) . . . .
C10 Fe1 C13 C14 -37.83(15) . . . .
C9 Fe1 C13 C14 155.36(14) . . . .
C5 Fe1 C13 C14 -167.31(19) . . . .
C8 Fe1 C13 C12 -128.73(16) . . . .
C7 Fe1 C13 C12 -169.58(16) . . . .
C11 Fe1 C13 C12 37.59(15) . . . .
C6 Fe1 C13 C12 153.1(5) . . . .
C10 Fe1 C13 C12 81.56(17) . . . .
C9 Fe1 C13 C12 -85.25(17) . . . .
C14 Fe1 C13 C12 119.4(2) . . . .
C5 Fe1 C13 C12 -47.9(3) . . . .
C12 C13 C14 C10 0.1(3) . . . .
Fe1 C13 C14 C10 59.35(17) . . . .
C12 C13 C14 Fe1 -59.27(17) . . . .
C8 Fe1 C14 C13 -86.88(17) . . . .
C12 Fe1 C14 C13 37.72(16) . . . .
C7 Fe1 C14 C13 -130.63(15) . . . .
C11 Fe1 C14 C13 81.31(17) . . . .
C6 Fe1 C14 C13 -171.93(15) . . . .
C10 Fe1 C14 C13 119.0(2) . . . .
C9 Fe1 C14 C13 -49.8(3) . . . .
C5 Fe1 C14 C13 149.2(4) . . . .
C8 Fe1 C14 C10 154.12(15) . . . .
C12 Fe1 C14 C10 -81.28(17) . . . .
C13 Fe1 C14 C10 -119.0(2) . . . .
C7 Fe1 C14 C10 110.38(15) . . . .
C11 Fe1 C14 C10 -37.68(14) . . . .
C6 Fe1 C14 C10 69.08(19) . . . .
C9 Fe1 C14 C10 -168.84(18) . . . .
C5 Fe1 C14 C10 30.2(5) . . . .
C13 C14 C10 C11 0.0(3) . . . .
Fe1 C14 C10 C11 59.39(18) . . . .
C13 C14 C10 Fe1 -59.37(16) . . . .
C12 C11 C10 C14 -0.1(3) . . . .
Fe1 C11 C10 C14 -59.54(18) . . . .
C12 C11 C10 Fe1 59.42(18) . . . .
C8 Fe1 C10 C14 -53.5(3) . . . .
C12 Fe1 C10 C14 81.69(17) . . . .
C13 Fe1 C10 C14 37.65(15) . . . .
C7 Fe1 C10 C14 -88.28(17) . . . .
C11 Fe1 C10 C14 119.3(2) . . . .
C6 Fe1 C10 C14 -131.20(15) . . . .
C9 Fe1 C10 C14 156.0(4) . . . .
C5 Fe1 C10 C14 -172.03(14) . . . .
C8 Fe1 C10 C11 -172.81(19) . . . .
C12 Fe1 C10 C11 -37.59(16) . . . .
C13 Fe1 C10 C11 -81.63(17) . . . .
C7 Fe1 C10 C11 152.43(15) . . . .
C6 Fe1 C10 C11 109.52(16) . . . .
C9 Fe1 C10 C11 36.7(5) . . . .
C14 Fe1 C10 C11 -119.3(2) . . . .
C5 Fe1 C10 C11 68.69(18) . . . .
N3 N1 C3 C1 0.8(3) . . . .
N3 N1 C3 C5 -177.1(2) . . . .
C6 C5 C3 C1 -162.1(2) . . . .
C9 C5 C3 C1 15.1(4) . . . .
Fe1 C5 C3 C1 -73.1(3) . . . .
C6 C5 C3 N1 15.2(4) . . . .
C9 C5 C3 N1 -167.6(2) . . . .
Fe1 C5 C3 N1 104.2(2) . . . .
N3 N5 C1 C3 -0.8(3) . . . .
C15 N5 C1 C3 -163.6(2) . . . .
N1 C3 C1 N5 0.0(3) . . . .
C5 C3 C1 N5 177.6(2) . . . .
C1 N5 C15 C16 -109.7(3) . . . .
N3 N5 C15 C16 88.8(3) . . . .
C1 N5 C15 C20 71.3(3) . . . .
N3 N5 C15 C20 -90.2(3) . . . .
C20 C15 C16 C17 0.8(4) . . . .
N5 C15 C16 C17 -178.1(2) . . . .
C20 C15 C16 C21 178.4(2) . . . .
N5 C15 C16 C21 -0.5(3) . . . .
C15 C16 C17 C18 -0.5(4) . . . .
C21 C16 C17 C18 -178.1(2) . . . .
C16 C17 C18 C19 -0.4(4) . . . .
C17 C18 C19 C20 1.1(4) . . . .
C18 C19 C20 C15 -0.8(3) . . . .
C18 C19 C20 C24 178.1(2) . . . .
C16 C15 C20 C19 -0.2(4) . . . .
N5 C15 C20 C19 178.8(2) . . . .
C16 C15 C20 C24 -179.1(2) . . . .
N5 C15 C20 C24 -0.1(3) . . . .
C15 C16 C21 C23 139.0(2) . . . .
C17 C16 C21 C23 -43.5(3) . . . .
C15 C16 C21 C22 -97.3(3) . . . .
C17 C16 C21 C22 80.2(3) . . . .
C19 C20 C24 C25 -60.1(3) . . . .
C15 C20 C24 C25 118.7(3) . . . .
C19 C20 C24 C26 65.1(3) . . . .
C15 C20 C24 C26 -116.0(3) . . . .
